data_4105468
loop_
_publ_author_name
'Mikinao Ito'
'Daisuke Hashizume'
'Takeo Fukunaga'
'Tsukasa Matsuo'
'Kohei Tamao'

_publ_section_title
;
 Isolated Monomeric and Dimeric Mixed Diorganocuprates Based on the
 Size-Controllable Bulky "Rind" Ligands
;
_journal_name_full 'Journal of the American Chemical Society'
_journal_page_first 18024
_journal_page_last 18025
_journal_paper_doi 10.1021/ja9071964
_journal_volume 131
_journal_year 2009
_chemical_formula_moiety 'C56 H90 Br2 Cu4'
_chemical_formula_sum 'C56 H90 Br2 Cu4'
_chemical_formula_weight 1177.28
_chemical_name_systematic
; 
 ? 
;
_space_group_IT_number 2
_symmetry_cell_setting triclinic
_symmetry_Int_Tables_number 2
_symmetry_space_group_name_Hall '-P 1'
_symmetry_space_group_name_H-M 'P -1'
_atom_sites_solution_hydrogens geom
_atom_sites_solution_primary direct
_atom_sites_solution_secondary difmap
_cell_angle_alpha 106.334(4)
_cell_angle_beta 92.053(2)
_cell_angle_gamma 108.086(4)
_cell_formula_units_Z 1
_cell_length_a 10.426(3)
_cell_length_b 10.580(4)
_cell_length_c 13.082(4)
_cell_measurement_reflns_used 3251
_cell_measurement_temperature 100
_cell_measurement_theta_max 27.5
_cell_measurement_theta_min 2.1
_cell_volume 1304.3(7)
_computing_cell_refinement CrystalClear
_computing_data_collection CrystalClear
_computing_data_reduction CrystalStructure
_computing_publication_material 'CrystalStructure 3.8'
_computing_structure_refinement 'SHELXL-97 (Sheldrick, 2008)'
_computing_structure_solution SIR97
_diffrn_ambient_temperature 100
_diffrn_detector_area_resol_mean 7.31
_diffrn_measured_fraction_theta_full 0.995
_diffrn_measured_fraction_theta_max 0.995
_diffrn_measurement_device_type 'Rigaku Saturn'
_diffrn_measurement_method \w-scan
_diffrn_radiation_monochromator graphite
_diffrn_radiation_source 'Rotating anode'
_diffrn_radiation_type MoK\a
_diffrn_radiation_wavelength 0.71073
_diffrn_reflns_av_R_equivalents 0.0653
_diffrn_reflns_av_sigmaI/netI 0.0733
_diffrn_reflns_limit_h_max 13
_diffrn_reflns_limit_h_min -13
_diffrn_reflns_limit_k_max 13
_diffrn_reflns_limit_k_min -13
_diffrn_reflns_limit_l_max 16
_diffrn_reflns_limit_l_min -16
_diffrn_reflns_number 16070
_diffrn_reflns_theta_full 27.46
_diffrn_reflns_theta_max 27.46
_diffrn_reflns_theta_min 1.64
_diffrn_standards_number 0
_exptl_absorpt_coefficient_mu 3.176
_exptl_absorpt_correction_T_max 0.853
_exptl_absorpt_correction_T_min 0.656
_exptl_absorpt_correction_type multi-scan
_exptl_absorpt_process_details 'Jacobson, R. (1998) Private communication'
_exptl_crystal_colour colourless
_exptl_crystal_density_diffrn 1.499
_exptl_crystal_description block
_exptl_crystal_F_000 612
_exptl_crystal_size_max 0.05
_exptl_crystal_size_mid 0.05
_exptl_crystal_size_min 0.05
_refine_diff_density_max 0.962
_refine_diff_density_min -1.331
_refine_diff_density_rms 0.308
_refine_ls_extinction_method none
_refine_ls_goodness_of_fit_ref 1.190
_refine_ls_hydrogen_treatment constr
_refine_ls_matrix_type full
_refine_ls_number_parameters 299
_refine_ls_number_reflns 5936
_refine_ls_number_restraints 0
_refine_ls_restrained_S_all 1.190
_refine_ls_R_factor_all 0.0739
_refine_ls_R_factor_gt 0.0498
_refine_ls_shift/su_max 0.000
_refine_ls_shift/su_mean 0.000
_refine_ls_structure_factor_coef Fsqd
_refine_ls_weighting_details 'calc w=1/[\s^2^(Fo^2^)+(0.0648P)^2^] where P=(Fo^2^+2Fc^2^)/3'
_refine_ls_weighting_scheme calc
_refine_ls_wR_factor_gt 0.1104
_refine_ls_wR_factor_ref 0.1443
_reflns_number_gt 4611
_reflns_number_total 5936
_reflns_threshold_expression I>2\s(I)
_cod_data_source_file ja9071964_si_002_2.cif
_cod_data_source_block Eind2Cu4Br2
_cod_database_code 4105468

loop_
_symmetry_equiv_pos_as_xyz
'x, y, z'
'-x, -y, -z'

loop_
_atom_site_label
_atom_site_type_symbol
_atom_site_fract_x
_atom_site_fract_y
_atom_site_fract_z
_atom_site_U_iso_or_equiv
_atom_site_adp_type
_atom_site_occupancy
_atom_site_symmetry_multiplicity
_atom_site_calc_flag
_atom_site_refinement_flags
Br1 Br 0.25178(5) -0.18976(5) 0.33215(4) 0.01485(14) Uani 1 1 d .
Cu1 Cu 0.68028(6) 0.09156(6) 0.48561(5) 0.01286(15) Uani 1 1 d .
Cu2 Cu 0.47731(6) -0.05255(6) 0.35829(5) 0.01337(16) Uani 1 1 d .
C1 C 0.6640(4) 0.0377(5) 0.3267(3) 0.0093(9) Uani 1 1 d .
C2 C 0.6708(4) 0.1461(5) 0.2810(4) 0.0099(9) Uani 1 1 d .
C3 C 0.7290(4) 0.1512(5) 0.1868(4) 0.0098(9) Uani 1 1 d .
C4 C 0.7855(4) 0.0495(4) 0.1364(4) 0.0097(9) Uani 1 1 d .
H4 H 0.8272 0.0538 0.0735 0.012 Uiso 1 1 calc R
C5 C 0.7796(4) -0.0587(5) 0.1797(4) 0.0104(9) Uani 1 1 d .
C6 C 0.7214(4) -0.0637(4) 0.2735(4) 0.0096(9) Uani 1 1 d .
C7 C 0.6214(4) 0.2708(4) 0.3232(4) 0.0094(9) Uani 1 1 d .
C8 C 0.6782(5) 0.3621(5) 0.2502(4) 0.0116(9) Uani 1 1 d .
H8A H 0.7567 0.4446 0.2910 0.014 Uiso 1 1 calc R
H8B H 0.6071 0.3955 0.2263 0.014 Uiso 1 1 calc R
C9 C 0.7236(4) 0.2745(5) 0.1511(4) 0.0110(9) Uani 1 1 d .
C10 C 0.6751(5) 0.3532(5) 0.4431(4) 0.0123(9) Uani 1 1 d .
H10A H 0.6478 0.4377 0.4616 0.015 Uiso 1 1 calc R
H10B H 0.6291 0.2947 0.4870 0.015 Uiso 1 1 calc R
C11 C 0.8281(5) 0.3987(5) 0.4756(4) 0.0170(10) Uani 1 1 d .
H11A H 0.8574 0.3164 0.4574 0.026 Uiso 1 1 calc R
H11B H 0.8501 0.4461 0.5532 0.026 Uiso 1 1 calc R
H11C H 0.8754 0.4628 0.4370 0.026 Uiso 1 1 calc R
C12 C 0.4632(4) 0.2200(5) 0.3094(4) 0.0118(9) Uani 1 1 d .
H12A H 0.4293 0.1749 0.2318 0.014 Uiso 1 1 calc R
H12B H 0.4317 0.1474 0.3455 0.014 Uiso 1 1 calc R
C13 C 0.3974(5) 0.3310(5) 0.3525(4) 0.0191(11) Uani 1 1 d .
H13A H 0.4192 0.3675 0.4310 0.029 Uiso 1 1 calc R
H13B H 0.2984 0.2895 0.3327 0.029 Uiso 1 1 calc R
H13C H 0.4324 0.4074 0.3216 0.029 Uiso 1 1 calc R
C14 C 0.8600(5) 0.3536(5) 0.1214(4) 0.0169(10) Uani 1 1 d .
H14A H 0.8484 0.4311 0.0981 0.020 Uiso 1 1 calc R
H14B H 0.8820 0.2892 0.0590 0.020 Uiso 1 1 calc R
C15 C 0.9827(5) 0.4148(6) 0.2112(4) 0.0248(12) Uani 1 1 d .
H15A H 0.9712 0.4927 0.2673 0.037 Uiso 1 1 calc R
H15B H 1.0667 0.4483 0.1809 0.037 Uiso 1 1 calc R
H15C H 0.9881 0.3421 0.2423 0.037 Uiso 1 1 calc R
C16 C 0.6114(5) 0.2274(5) 0.0536(4) 0.0144(10) Uani 1 1 d .
H16A H 0.5235 0.1789 0.0743 0.017 Uiso 1 1 calc R
H16B H 0.6034 0.3124 0.0401 0.017 Uiso 1 1 calc R
C17 C 0.6307(5) 0.1326(5) -0.0515(4) 0.0186(11) Uani 1 1 d .
H17A H 0.7093 0.1840 -0.0797 0.028 Uiso 1 1 calc R
H17B H 0.5489 0.1013 -0.1038 0.028 Uiso 1 1 calc R
H17C H 0.6464 0.0512 -0.0390 0.028 Uiso 1 1 calc R
C18 C 0.7385(5) -0.1847(5) 0.3104(4) 0.0098(9) Uani 1 1 d .
C19 C 0.8196(5) -0.2490(5) 0.2258(4) 0.0139(10) Uani 1 1 d .
H19A H 0.7690 -0.3498 0.1917 0.017 Uiso 1 1 calc R
H19B H 0.9090 -0.2394 0.2614 0.017 Uiso 1 1 calc R
C20 C 0.8412(5) -0.1727(5) 0.1382(4) 0.0141(10) Uani 1 1 d .
C21 C 0.8214(5) -0.1278(5) 0.4240(4) 0.0140(10) Uani 1 1 d .
H21A H 0.9027 -0.0478 0.4253 0.017 Uiso 1 1 calc R
H21B H 0.7651 -0.0916 0.4763 0.017 Uiso 1 1 calc R
C22 C 0.8691(5) -0.2324(5) 0.4624(4) 0.0161(10) Uani 1 1 d .
H22A H 0.7904 -0.3146 0.4584 0.024 Uiso 1 1 calc R
H22B H 0.9137 -0.1881 0.5369 0.024 Uiso 1 1 calc R
H22C H 0.9337 -0.2611 0.4165 0.024 Uiso 1 1 calc R
C23 C 0.5996(5) -0.2924(5) 0.3134(4) 0.0138(10) Uani 1 1 d .
H23A H 0.6172 -0.3668 0.3376 0.017 Uiso 1 1 calc R
H23B H 0.5525 -0.2449 0.3681 0.017 Uiso 1 1 calc R
C24 C 0.5030(5) -0.3614(5) 0.2074(4) 0.0181(11) Uani 1 1 d .
H24A H 0.4963 -0.2894 0.1760 0.027 Uiso 1 1 calc R
H24B H 0.4126 -0.4123 0.2210 0.027 Uiso 1 1 calc R
H24C H 0.5382 -0.4267 0.1574 0.027 Uiso 1 1 calc R
C25 C 0.9936(5) -0.1109(5) 0.1292(4) 0.0146(10) Uani 1 1 d .
H25A H 1.0335 -0.1868 0.1151 0.018 Uiso 1 1 calc R
H25B H 1.0021 -0.0750 0.0668 0.018 Uiso 1 1 calc R
C26 C 1.0763(5) 0.0070(5) 0.2291(4) 0.0206(11) Uani 1 1 d .
H26A H 1.0424 0.0859 0.2407 0.031 Uiso 1 1 calc R
H26B H 1.1724 0.0374 0.2188 0.031 Uiso 1 1 calc R
H26C H 1.0670 -0.0267 0.2919 0.031 Uiso 1 1 calc R
C27 C 0.7657(5) -0.2809(5) 0.0284(4) 0.0175(10) Uani 1 1 d .
H27A H 0.8033 -0.3585 0.0134 0.021 Uiso 1 1 calc R
H27B H 0.6687 -0.3203 0.0368 0.021 Uiso 1 1 calc R
C28 C 0.7713(6) -0.2310(5) -0.0695(4) 0.0228(12) Uani 1 1 d .
H28A H 0.7342 -0.1542 -0.0569 0.034 Uiso 1 1 calc R
H28B H 0.7172 -0.3082 -0.1321 0.034 Uiso 1 1 calc R
H28C H 0.8660 -0.1982 -0.0829 0.034 Uiso 1 1 calc R

loop_
_atom_site_aniso_label
_atom_site_aniso_U_11
_atom_site_aniso_U_22
_atom_site_aniso_U_33
_atom_site_aniso_U_23
_atom_site_aniso_U_13
_atom_site_aniso_U_12
Br1 0.0110(2) 0.0187(3) 0.0118(2) 0.00371(19) 0.00082(18) 0.00156(19)
Cu1 0.0137(3) 0.0147(3) 0.0105(3) 0.0039(2) 0.0032(2) 0.0049(2)
Cu2 0.0104(3) 0.0141(3) 0.0151(3) 0.0049(2) 0.0041(2) 0.0027(2)
C1 0.009(2) 0.011(2) 0.007(2) 0.0028(18) 0.0027(17) 0.0026(18)
C2 0.007(2) 0.010(2) 0.010(2) -0.0002(18) -0.0017(17) 0.0021(18)
C3 0.006(2) 0.009(2) 0.012(2) 0.0040(18) 0.0015(17) -0.0016(18)
C4 0.009(2) 0.012(2) 0.010(2) 0.0027(18) 0.0049(17) 0.0066(19)
C5 0.008(2) 0.012(2) 0.011(2) 0.0043(19) 0.0019(17) 0.0020(18)
C6 0.008(2) 0.007(2) 0.009(2) 0.0013(18) 0.0000(17) -0.0015(18)
C7 0.007(2) 0.009(2) 0.011(2) 0.0033(18) 0.0005(17) 0.0012(18)
C8 0.014(2) 0.008(2) 0.013(2) 0.0049(19) 0.0029(19) 0.0021(19)
C9 0.009(2) 0.012(2) 0.013(2) 0.0048(19) 0.0045(18) 0.0027(19)
C10 0.013(2) 0.009(2) 0.013(2) 0.0005(19) 0.0015(19) 0.0043(19)
C11 0.017(2) 0.015(2) 0.016(2) 0.005(2) -0.003(2) 0.001(2)
C12 0.009(2) 0.014(2) 0.013(2) 0.0041(19) 0.0017(18) 0.0046(19)
C13 0.013(2) 0.016(2) 0.028(3) 0.006(2) 0.005(2) 0.004(2)
C14 0.019(3) 0.017(2) 0.018(2) 0.006(2) 0.009(2) 0.009(2)
C15 0.016(3) 0.024(3) 0.028(3) 0.006(2) 0.006(2) 0.000(2)
C16 0.014(2) 0.020(3) 0.013(2) 0.008(2) 0.0023(19) 0.006(2)
C17 0.022(3) 0.016(2) 0.014(2) 0.002(2) -0.001(2) 0.004(2)
C18 0.012(2) 0.010(2) 0.008(2) 0.0022(18) 0.0030(17) 0.0045(19)
C19 0.014(2) 0.016(2) 0.016(2) 0.006(2) 0.0040(19) 0.009(2)
C20 0.017(2) 0.016(2) 0.011(2) 0.003(2) 0.0041(19) 0.007(2)
C21 0.018(2) 0.015(2) 0.011(2) 0.002(2) 0.0018(19) 0.009(2)
C22 0.019(2) 0.019(2) 0.013(2) 0.007(2) 0.001(2) 0.008(2)
C23 0.013(2) 0.014(2) 0.018(2) 0.008(2) 0.0058(19) 0.006(2)
C24 0.016(2) 0.018(3) 0.021(3) 0.006(2) 0.000(2) 0.005(2)
C25 0.013(2) 0.018(2) 0.017(2) 0.007(2) 0.0075(19) 0.008(2)
C26 0.012(2) 0.022(3) 0.027(3) 0.009(2) 0.001(2) 0.004(2)
C27 0.022(3) 0.017(2) 0.012(2) 0.003(2) 0.003(2) 0.005(2)
C28 0.027(3) 0.020(3) 0.020(3) 0.004(2) 0.000(2) 0.009(2)

loop_
_atom_type_symbol
_atom_type_description
_atom_type_scat_dispersion_real
_atom_type_scat_dispersion_imag
_atom_type_scat_source
C C 0.0033 0.0016 'International Tables Vol C Tables 4.2.6.8 and 6.1.1.4'
H H 0.0000 0.0000 'International Tables Vol C Tables 4.2.6.8 and 6.1.1.4'
Cu Cu 0.3201 1.2651 'International Tables Vol C Tables 4.2.6.8 and 6.1.1.4'
Br Br -0.2901 2.4595 'International Tables Vol C Tables 4.2.6.8 and 6.1.1.4'

loop_
_geom_angle_atom_site_label_1
_geom_angle_atom_site_label_2
_geom_angle_atom_site_label_3
_geom_angle
_geom_angle_site_symmetry_1
_geom_angle_site_symmetry_3
Cu1 Br1 Cu2 72.09(2) 2_656 .
C1 Cu1 Br1 166.49(13) . 2_656
C1 Cu1 Cu2 52.77(13) . .
Br1 Cu1 Cu2 140.41(3) 2_656 .
C1 Cu1 Cu2 139.33(13) . 2_656
Br1 Cu1 Cu2 53.97(3) 2_656 2_656
Cu2 Cu1 Cu2 86.56(4) . 2_656
C1 Cu2 Br1 160.42(13) . .
C1 Cu2 Cu1 52.08(13) . .
Br1 Cu2 Cu1 147.26(3) . .
C1 Cu2 Cu1 145.52(13) . 2_656
Br1 Cu2 Cu1 53.95(2) . 2_656
Cu1 Cu2 Cu1 93.44(4) . 2_656
C6 C1 C2 116.8(4) . .
C6 C1 Cu1 117.8(3) . .
C2 C1 Cu1 115.9(3) . .
C6 C1 Cu2 111.1(3) . .
C2 C1 Cu2 112.8(3) . .
Cu1 C1 Cu2 75.15(16) . .
C3 C2 C1 121.7(4) . .
C3 C2 C7 110.4(4) . .
C1 C2 C7 127.8(4) . .
C2 C3 C4 120.1(4) . .
C2 C3 C9 113.0(4) . .
C4 C3 C9 126.9(4) . .
C5 C4 C3 119.2(4) . .
C5 C4 H4 120.4 . .
C3 C4 H4 120.4 . .
C6 C5 C4 120.6(4) . .
C6 C5 C20 113.4(4) . .
C4 C5 C20 125.8(4) . .
C5 C6 C1 121.5(4) . .
C5 C6 C18 110.8(4) . .
C1 C6 C18 127.5(4) . .
C2 C7 C8 102.9(4) . .
C2 C7 C10 113.3(4) . .
C8 C7 C10 110.9(3) . .
C2 C7 C12 109.9(4) . .
C8 C7 C12 111.4(4) . .
C10 C7 C12 108.4(4) . .
C7 C8 C9 109.4(4) . .
C7 C8 H8A 109.8 . .
C9 C8 H8A 109.8 . .
C7 C8 H8B 109.8 . .
C9 C8 H8B 109.8 . .
H8A C8 H8B 108.2 . .
C3 C9 C14 112.9(4) . .
C3 C9 C8 101.7(4) . .
C14 C9 C8 113.9(4) . .
C3 C9 C16 111.3(4) . .
C14 C9 C16 108.7(4) . .
C8 C9 C16 108.2(4) . .
C11 C10 C7 116.4(4) . .
C11 C10 H10A 108.2 . .
C7 C10 H10A 108.2 . .
C11 C10 H10B 108.2 . .
C7 C10 H10B 108.2 . .
H10A C10 H10B 107.3 . .
C10 C11 H11A 109.5 . .
C10 C11 H11B 109.5 . .
H11A C11 H11B 109.5 . .
C10 C11 H11C 109.5 . .
H11A C11 H11C 109.5 . .
H11B C11 H11C 109.5 . .
C13 C12 C7 116.6(4) . .
C13 C12 H12A 108.2 . .
C7 C12 H12A 108.2 . .
C13 C12 H12B 108.1 . .
C7 C12 H12B 108.2 . .
H12A C12 H12B 107.3 . .
C12 C13 H13A 109.5 . .
C12 C13 H13B 109.5 . .
H13A C13 H13B 109.5 . .
C12 C13 H13C 109.5 . .
H13A C13 H13C 109.5 . .
H13B C13 H13C 109.5 . .
C9 C14 C15 116.0(4) . .
C9 C14 H14A 108.3 . .
C15 C14 H14A 108.3 . .
C9 C14 H14B 108.3 . .
C15 C14 H14B 108.3 . .
H14A C14 H14B 107.4 . .
C14 C15 H15A 109.5 . .
C14 C15 H15B 109.5 . .
H15A C15 H15B 109.5 . .
C14 C15 H15C 109.5 . .
H15A C15 H15C 109.5 . .
H15B C15 H15C 109.5 . .
C17 C16 C9 117.3(4) . .
C17 C16 H16A 108.0 . .
C9 C16 H16A 108.0 . .
C17 C16 H16B 108.0 . .
C9 C16 H16B 108.0 . .
H16A C16 H16B 107.2 . .
C16 C17 H17A 109.5 . .
C16 C17 H17B 109.5 . .
H17A C17 H17B 109.5 . .
C16 C17 H17C 109.5 . .
H17A C17 H17C 109.5 . .
H17B C17 H17C 109.5 . .
C6 C18 C21 110.6(3) . .
C6 C18 C23 112.1(4) . .
C21 C18 C23 108.4(4) . .
C6 C18 C19 103.2(4) . .
C21 C18 C19 110.4(4) . .
C23 C18 C19 112.1(4) . .
C18 C19 C20 109.8(4) . .
C18 C19 H19A 109.7 . .
C20 C19 H19A 109.7 . .
C18 C19 H19B 109.7 . .
C20 C19 H19B 109.7 . .
H19A C19 H19B 108.2 . .
C5 C20 C25 111.4(4) . .
C5 C20 C27 113.6(4) . .
C25 C20 C27 109.5(4) . .
C5 C20 C19 102.6(4) . .
C25 C20 C19 111.4(4) . .
C27 C20 C19 108.1(4) . .
C22 C21 C18 116.2(4) . .
C22 C21 H21A 108.2 . .
C18 C21 H21A 108.2 . .
C22 C21 H21B 108.2 . .
C18 C21 H21B 108.2 . .
H21A C21 H21B 107.4 . .
C21 C22 H22A 109.5 . .
C21 C22 H22B 109.5 . .
H22A C22 H22B 109.5 . .
C21 C22 H22C 109.5 . .
H22A C22 H22C 109.5 . .
H22B C22 H22C 109.5 . .
C24 C23 C18 116.1(4) . .
C24 C23 H23A 108.3 . .
C18 C23 H23A 108.3 . .
C24 C23 H23B 108.3 . .
C18 C23 H23B 108.3 . .
H23A C23 H23B 107.4 . .
C23 C24 H24A 109.5 . .
C23 C24 H24B 109.5 . .
H24A C24 H24B 109.5 . .
C23 C24 H24C 109.5 . .
H24A C24 H24C 109.5 . .
H24B C24 H24C 109.5 . .
C26 C25 C20 114.3(4) . .
C26 C25 H25A 108.7 . .
C20 C25 H25A 108.7 . .
C26 C25 H25B 108.7 . .
C20 C25 H25B 108.7 . .
H25A C25 H25B 107.6 . .
C25 C26 H26A 109.5 . .
C25 C26 H26B 109.5 . .
H26A C26 H26B 109.5 . .
C25 C26 H26C 109.5 . .
H26A C26 H26C 109.5 . .
H26B C26 H26C 109.5 . .
C28 C27 C20 118.0(4) . .
C28 C27 H27A 107.8 . .
C20 C27 H27A 107.8 . .
C28 C27 H27B 107.8 . .
C20 C27 H27B 107.8 . .
H27A C27 H27B 107.1 . .
C27 C28 H28A 109.5 . .
C27 C28 H28B 109.5 . .
H28A C28 H28B 109.5 . .
C27 C28 H28C 109.5 . .
H28A C28 H28C 109.5 . .
H28B C28 H28C 109.5 . .

loop_
_geom_bond_atom_site_label_1
_geom_bond_atom_site_label_2
_geom_bond_distance
_geom_bond_site_symmetry_2
Br1 Cu1 2.3008(10) 2_656
Br1 Cu2 2.3015(10) .
Cu1 C1 1.981(4) .
Cu1 Br1 2.3008(10) 2_656
Cu1 Cu2 2.4274(10) .
Cu1 Cu2 2.7080(10) 2_656
Cu2 C1 2.000(4) .
Cu2 Cu1 2.7080(10) 2_656
C1 C6 1.415(6) .
C1 C2 1.420(6) .
C2 C3 1.400(6) .
C2 C7 1.530(6) .
C3 C4 1.401(6) .
C3 C9 1.520(6) .
C4 C5 1.399(6) .
C4 H4 0.9500 .
C5 C6 1.396(6) .
C5 C20 1.516(6) .
C6 C18 1.544(6) .
C7 C8 1.549(6) .
C7 C10 1.549(6) .
C7 C12 1.554(6) .
C8 C9 1.550(6) .
C8 H8A 0.9900 .
C8 H8B 0.9900 .
C9 C14 1.536(6) .
C9 C16 1.555(6) .
C10 C11 1.522(6) .
C10 H10A 0.9900 .
C10 H10B 0.9900 .
C11 H11A 0.9800 .
C11 H11B 0.9800 .
C11 H11C 0.9800 .
C12 C13 1.524(6) .
C12 H12A 0.9900 .
C12 H12B 0.9900 .
C13 H13A 0.9800 .
C13 H13B 0.9800 .
C13 H13C 0.9800 .
C14 C15 1.545(7) .
C14 H14A 0.9900 .
C14 H14B 0.9900 .
C15 H15A 0.9800 .
C15 H15B 0.9800 .
C15 H15C 0.9800 .
C16 C17 1.519(7) .
C16 H16A 0.9900 .
C16 H16B 0.9900 .
C17 H17A 0.9800 .
C17 H17B 0.9800 .
C17 H17C 0.9800 .
C18 C21 1.549(6) .
C18 C23 1.550(6) .
C18 C19 1.550(6) .
C19 C20 1.563(7) .
C19 H19A 0.9900 .
C19 H19B 0.9900 .
C20 C25 1.542(6) .
C20 C27 1.558(7) .
C21 C22 1.536(6) .
C21 H21A 0.9900 .
C21 H21B 0.9900 .
C22 H22A 0.9800 .
C22 H22B 0.9800 .
C22 H22C 0.9800 .
C23 C24 1.531(6) .
C23 H23A 0.9900 .
C23 H23B 0.9900 .
C24 H24A 0.9800 .
C24 H24B 0.9800 .
C24 H24C 0.9800 .
C25 C26 1.530(7) .
C25 H25A 0.9900 .
C25 H25B 0.9900 .
C26 H26A 0.9800 .
C26 H26B 0.9800 .
C26 H26C 0.9800 .
C27 C28 1.513(7) .
C27 H27A 0.9900 .
C27 H27B 0.9900 .
C28 H28A 0.9800 .
C28 H28B 0.9800 .
C28 H28C 0.9800 .

loop_
_geom_torsion_atom_site_label_1
_geom_torsion_atom_site_label_2
_geom_torsion_atom_site_label_3
_geom_torsion_atom_site_label_4
_geom_torsion
_geom_torsion_site_symmetry_1
_geom_torsion_site_symmetry_4
Cu1 Br1 Cu2 C1 174.8(4) 2_656 .
Cu1 Br1 Cu2 Cu1 5.89(6) 2_656 .
Br1 Cu1 Cu2 C1 175.88(17) 2_656 .
Cu2 Cu1 Cu2 C1 179.93(16) 2_656 .
C1 Cu1 Cu2 Br1 175.31(17) . .
Br1 Cu1 Cu2 Br1 -8.81(9) 2_656 .
Cu2 Cu1 Cu2 Br1 -4.77(5) 2_656 .
C1 Cu1 Cu2 Cu1 -179.93(16) . 2_656
Br1 Cu1 Cu2 Cu1 -4.05(4) 2_656 2_656
Cu2 Cu1 Cu2 Cu1 0.0 2_656 2_656
Br1 Cu1 C1 C6 85.0(7) 2_656 .
Cu2 Cu1 C1 C6 -106.3(4) . .
Cu2 Cu1 C1 C6 -106.4(3) 2_656 .
Br1 Cu1 C1 C2 -60.2(7) 2_656 .
Cu2 Cu1 C1 C2 108.5(4) . .
Cu2 Cu1 C1 C2 108.4(3) 2_656 .
Br1 Cu1 C1 Cu2 -168.7(5) 2_656 .
Cu2 Cu1 C1 Cu2 -0.1(3) 2_656 .
Br1 Cu2 C1 C6 -57.9(6) . .
Cu1 Cu2 C1 C6 114.5(4) . .
Cu1 Cu2 C1 C6 114.6(3) 2_656 .
Br1 Cu2 C1 C2 75.4(5) . .
Cu1 Cu2 C1 C2 -112.2(3) . .
Cu1 Cu2 C1 C2 -112.1(3) 2_656 .
Br1 Cu2 C1 Cu1 -172.4(3) . .
Cu1 Cu2 C1 Cu1 0.1(3) 2_656 .
C6 C1 C2 C3 1.2(6) . .
Cu1 C1 C2 C3 146.7(4) . .
Cu2 C1 C2 C3 -129.3(4) . .
C6 C1 C2 C7 -177.9(4) . .
Cu1 C1 C2 C7 -32.4(6) . .
Cu2 C1 C2 C7 51.6(5) . .
C1 C2 C3 C4 -1.5(6) . .
C7 C2 C3 C4 177.8(4) . .
C1 C2 C3 C9 179.1(4) . .
C7 C2 C3 C9 -1.7(5) . .
C2 C3 C4 C5 1.7(6) . .
C9 C3 C4 C5 -179.0(4) . .
C3 C4 C5 C6 -1.6(6) . .
C3 C4 C5 C20 -177.0(4) . .
C4 C5 C6 C1 1.4(7) . .
C20 C5 C6 C1 177.3(4) . .
C4 C5 C6 C18 -175.0(4) . .
C20 C5 C6 C18 0.9(5) . .
C2 C1 C6 C5 -1.1(6) . .
Cu1 C1 C6 C5 -146.0(4) . .
Cu2 C1 C6 C5 130.2(4) . .
C2 C1 C6 C18 174.6(4) . .
Cu1 C1 C6 C18 29.8(6) . .
Cu2 C1 C6 C18 -54.0(5) . .
C3 C2 C7 C8 -8.2(5) . .
C1 C2 C7 C8 171.0(4) . .
C3 C2 C7 C10 -128.1(4) . .
C1 C2 C7 C10 51.1(6) . .
C3 C2 C7 C12 110.5(4) . .
C1 C2 C7 C12 -70.3(6) . .
C2 C7 C8 C9 14.9(4) . .
C10 C7 C8 C9 136.4(4) . .
C12 C7 C8 C9 -102.8(4) . .
C2 C3 C9 C14 133.1(4) . .
C4 C3 C9 C14 -46.3(6) . .
C2 C3 C9 C8 10.7(5) . .
C4 C3 C9 C8 -168.7(4) . .
C2 C3 C9 C16 -104.3(4) . .
C4 C3 C9 C16 76.3(5) . .
C7 C8 C9 C3 -15.6(4) . .
C7 C8 C9 C14 -137.3(4) . .
C7 C8 C9 C16 101.7(4) . .
C2 C7 C10 C11 51.4(5) . .
C8 C7 C10 C11 -63.8(5) . .
C12 C7 C10 C11 173.7(4) . .
C2 C7 C12 C13 177.2(4) . .
C8 C7 C12 C13 -69.4(5) . .
C10 C7 C12 C13 52.9(5) . .
C3 C9 C14 C15 -58.9(5) . .
C8 C9 C14 C15 56.5(5) . .
C16 C9 C14 C15 177.1(4) . .
C3 C9 C16 C17 -65.6(5) . .
C14 C9 C16 C17 59.3(5) . .
C8 C9 C16 C17 -176.6(4) . .
C5 C6 C18 C21 119.6(4) . .
C1 C6 C18 C21 -56.5(6) . .
C5 C6 C18 C23 -119.4(4) . .
C1 C6 C18 C23 64.5(6) . .
C5 C6 C18 C19 1.5(5) . .
C1 C6 C18 C19 -174.6(4) . .
C6 C18 C19 C20 -3.4(5) . .
C21 C18 C19 C20 -121.5(4) . .
C23 C18 C19 C20 117.5(4) . .
C6 C5 C20 C25 -122.2(4) . .
C4 C5 C20 C25 53.5(6) . .
C6 C5 C20 C27 113.5(5) . .
C4 C5 C20 C27 -70.8(6) . .
C6 C5 C20 C19 -2.9(5) . .
C4 C5 C20 C19 172.8(4) . .
C18 C19 C20 C5 3.8(5) . .
C18 C19 C20 C25 123.1(4) . .
C18 C19 C20 C27 -116.5(4) . .
C6 C18 C21 C22 -169.0(4) . .
C23 C18 C21 C22 67.7(5) . .
C19 C18 C21 C22 -55.4(5) . .
C6 C18 C23 C24 58.1(5) . .
C21 C18 C23 C24 -179.6(4) . .
C19 C18 C23 C24 -57.5(5) . .
C5 C20 C25 C26 48.0(6) . .
C27 C20 C25 C26 174.6(4) . .
C19 C20 C25 C26 -65.9(5) . .
C5 C20 C27 C28 66.5(6) . .
C25 C20 C27 C28 -58.8(6) . .
C19 C20 C27 C28 179.7(4) . .
